data_4110398
loop_
_publ_author_name
'Evgenii S. Stoyanov'
'Kee-Chan Kim'
'Christopher A. Reed'

_publ_section_title
;
 The Nature of the H3O+ Hydronium Ion in Benzene and Chlorinated
 Hydrocarbon Solvents. Conditions of Existence and Reinterpretation of
 Infrared Data
;
_journal_name_full 'Journal of the American Chemical Society'
_journal_page_first 1948
_journal_page_last 1958
_journal_paper_doi 10.1021/ja0551335
_journal_volume 128
_journal_year 2006
_chemical_formula_sum 'C15 H28 B11 Br6 O'
_chemical_formula_weight 822.74
_chemical_name_systematic
;
 ?
;
_space_group_IT_number 12
_symmetry_cell_setting monoclinic
_symmetry_space_group_name_Hall '-C 2y'
_symmetry_space_group_name_H-M 'C 1 2/m 1'
_atom_sites_solution_hydrogens geom
_atom_sites_solution_primary direct
_atom_sites_solution_secondary difmap
_audit_creation_method SHELXL-97
_cell_angle_alpha 90.00
_cell_angle_beta 101.957(3)
_cell_angle_gamma 90.00
_cell_formula_units_Z 4
_cell_length_a 15.857(2)
_cell_length_b 10.0744(13)
_cell_length_c 19.014(2)
_cell_measurement_reflns_used 886
_cell_measurement_temperature 198(2)
_cell_measurement_theta_max 29.25
_cell_measurement_theta_min 2.41
_cell_volume 2971.6(6)
_computing_cell_refinement 'Bruker SMART'
_computing_data_collection 'Bruker SMART'
_computing_data_reduction 'Bruker SAINT'
_computing_molecular_graphics 'Bruker SHELXTL'
_computing_publication_material 'Bruker SHELXTL'
_computing_structure_refinement 'SHELXL-97 (Sheldrick, 1997)'
_computing_structure_solution 'SHELXS-97 (Sheldrick, 1990)'
_diffrn_ambient_temperature 198(2)
_diffrn_measured_fraction_theta_full 0.999
_diffrn_measured_fraction_theta_max 0.999
_diffrn_measurement_device_type 'CCD area detector'
_diffrn_measurement_method 'phi and omega scans'
_diffrn_radiation_monochromator graphite
_diffrn_radiation_source 'Normal-focus sealed tube'
_diffrn_radiation_type MoK\a
_diffrn_radiation_wavelength 0.71073
_diffrn_reflns_av_R_equivalents 0.0417
_diffrn_reflns_av_sigmaI/netI 0.0345
_diffrn_reflns_limit_h_max 21
_diffrn_reflns_limit_h_min -21
_diffrn_reflns_limit_k_max 13
_diffrn_reflns_limit_k_min -13
_diffrn_reflns_limit_l_max 22
_diffrn_reflns_limit_l_min -25
_diffrn_reflns_number 16352
_diffrn_reflns_theta_full 28.28
_diffrn_reflns_theta_max 28.28
_diffrn_reflns_theta_min 2.19
_exptl_absorpt_coefficient_mu 8.116
_exptl_absorpt_correction_T_max 0.4426
_exptl_absorpt_correction_T_min 0.1810
_exptl_absorpt_correction_type none
_exptl_crystal_colour colorless
_exptl_crystal_density_diffrn 1.839
_exptl_crystal_density_meas 0
_exptl_crystal_description 'prism frag'
_exptl_crystal_F_000 1564
_exptl_crystal_size_max 0.32
_exptl_crystal_size_mid 0.29
_exptl_crystal_size_min 0.12
_refine_diff_density_max 0.991
_refine_diff_density_min -0.705
_refine_diff_density_rms 0.107
_refine_ls_extinction_method none
_refine_ls_goodness_of_fit_ref 1.038
_refine_ls_hydrogen_treatment mixed
_refine_ls_matrix_type full
_refine_ls_number_parameters 178
_refine_ls_number_reflns 3915
_refine_ls_number_restraints 42
_refine_ls_restrained_S_all 1.035
_refine_ls_R_factor_all 0.0508
_refine_ls_R_factor_gt 0.0343
_refine_ls_shift/su_max 0.001
_refine_ls_shift/su_mean 0.000
_refine_ls_structure_factor_coef Fsqd
_refine_ls_weighting_details 'calc w=1/[\s^2^(Fo^2^)+(0.0483P)^2^+4.3512P] where P=(Fo^2^+2Fc^2^)/3'
_refine_ls_weighting_scheme calc
_refine_ls_wR_factor_gt 0.0843
_refine_ls_wR_factor_ref 0.0919
_reflns_number_gt 3075
_reflns_number_total 3915
_reflns_threshold_expression >2sigma(I)
_cod_data_source_file ja0551335rom20050728_013129.cif
_cod_data_source_block cr611s
_cod_original_cell_volume 2971.5(7)
_cod_database_code 4110398

loop_
_symmetry_equiv_pos_as_xyz
'x, y, z'
'-x, y, -z'
'x+1/2, y+1/2, z'
'-x+1/2, y+1/2, -z'
'-x, -y, -z'
'x, -y, z'
'-x+1/2, -y+1/2, -z'
'x+1/2, -y+1/2, z'

loop_
_atom_site_label
_atom_site_type_symbol
_atom_site_fract_x
_atom_site_fract_y
_atom_site_fract_z
_atom_site_U_iso_or_equiv
_atom_site_adp_type
_atom_site_occupancy
_atom_site_symmetry_multiplicity
_atom_site_calc_flag
_atom_site_refinement_flags
_atom_site_disorder_assembly
_atom_site_disorder_group
C1 C 0.0255(3) 0.0000 0.2496(3) 0.0330(10) Uani 1 2 d SD . .
H1 H -0.0297(7) 0.0000 0.2180(5) 0.040 Uiso 1 2 d SD . .
C2 C 0.0885(3) 0.1698(4) 0.1485(2) 0.0533(10) Uani 1 1 d . . .
H2A H 0.0353 0.1386 0.1169 0.080 Uiso 1 1 calc R . .
H2B H 0.1372 0.1558 0.1249 0.080 Uiso 1 1 calc R . .
H2C H 0.0832 0.2646 0.1583 0.080 Uiso 1 1 calc R . .
C3 C -0.0022(2) 0.2736(4) 0.2867(2) 0.0465(9) Uani 1 1 d . . .
H3A H -0.0573 0.2553 0.2539 0.070 Uiso 1 1 calc R . .
H3B H 0.0270 0.3468 0.2675 0.070 Uiso 1 1 calc R . .
H3C H -0.0127 0.2984 0.3340 0.070 Uiso 1 1 calc R . .
C4 C -0.0564(3) 0.0000 0.3715(3) 0.0443(12) Uani 1 2 d S . .
H4A H -0.1074 0.0000 0.3322 0.066 Uiso 1 2 calc SR . .
H4B H -0.0570 0.0794 0.4011 0.066 Uiso 0.50 1 calc PR . .
H4C H -0.0570 -0.0794 0.4011 0.066 Uiso 0.50 1 calc PR . .
B2 B 0.1040(2) 0.0900(4) 0.2213(2) 0.0330(8) Uani 1 1 d D . .
B3 B 0.0567(2) 0.1449(3) 0.2942(2) 0.0313(7) Uani 1 1 d D . .
B4 B 0.0270(3) 0.0000 0.3395(3) 0.0302(10) Uani 1 2 d SD . .
B5 B 0.1236(2) 0.0879(3) 0.37571(19) 0.0260(7) Uani 1 1 d . . .
B6 B 0.1700(2) 0.1419(3) 0.3036(2) 0.0282(7) Uani 1 1 d . . .
B7 B 0.1997(3) 0.0000 0.2590(3) 0.0276(10) Uani 1 2 d S . .
B8 B 0.2122(3) 0.0000 0.3539(3) 0.0274(10) Uani 1 2 d S . .
Br1 Br 0.13453(2) 0.18850(3) 0.465097(19) 0.03947(11) Uani 1 1 d . . .
Br2 Br 0.23748(3) 0.30627(3) 0.30951(2) 0.04490(12) Uani 1 1 d . . .
Br3 Br 0.29771(3) 0.0000 0.21142(3) 0.04192(14) Uani 1 2 d S . .
Br4 Br 0.32858(3) 0.0000 0.41451(3) 0.04017(14) Uani 1 2 d S . .
O1 O 0.3239(3) 0.0000 0.5778(2) 0.0507(10) Uani 1 2 d S A 5
H2W H 0.305(3) 0.077(4) 0.600(2) 0.061 Uiso 1 1 d . B 5
H3W H 0.315(4) 0.0000 0.525(4) 0.061 Uiso 1 2 d S C 5
C1S C 0.7954(4) 1.0000 0.1471(4) 0.0680(18) Uani 1 2 d SU . 1
H1S H 0.7729 1.0000 0.1897 0.082 Uiso 1 2 calc SR . 1
C2S C 0.8109(3) 0.8848(6) 0.1179(3) 0.0743(14) Uani 1 1 d U . 1
H2S H 0.7979 0.8037 0.1388 0.089 Uiso 1 1 calc R . 1
C3S C 0.8455(4) 0.8830(6) 0.0576(4) 0.0946(18) Uani 1 1 d U . 1
H3S H 0.8575 0.8010 0.0370 0.113 Uiso 1 1 calc R . 1
C4S C 0.8626(7) 1.0000 0.0277(5) 0.110(3) Uani 1 2 d SU . 1
H4S H 0.8864 1.0000 -0.0142 0.132 Uiso 1 2 calc SR . 1
C5S C 0.0874(6) 0.5000 0.0022(8) 0.122(4) Uani 1 2 d SU . 3
H5S H 0.1477 0.5000 0.0041 0.147 Uiso 1 2 calc SR . 3
C6S C 0.0575(8) 0.5000 0.0631(9) 0.126(4) Uani 1 2 d SU D 3
H6S H 0.0979 0.5000 0.1077 0.152 Uiso 1 2 calc SR D 3
C7S C -0.0295(7) 0.5000 0.0642(7) 0.123(4) Uani 1 2 d SU . 3
H7S H -0.0491 0.5000 0.1082 0.148 Uiso 1 2 calc SR . 3

loop_
_atom_site_aniso_label
_atom_site_aniso_U_11
_atom_site_aniso_U_22
_atom_site_aniso_U_33
_atom_site_aniso_U_23
_atom_site_aniso_U_13
_atom_site_aniso_U_12
C1 0.025(2) 0.031(2) 0.041(3) 0.000 0.0025(19) 0.000
C2 0.065(3) 0.050(2) 0.042(2) 0.0125(18) 0.0051(19) 0.0090(19)
C3 0.0411(19) 0.0349(17) 0.066(3) 0.0097(17) 0.0173(18) 0.0128(15)
C4 0.024(2) 0.042(3) 0.070(4) 0.000 0.018(2) 0.000
B2 0.0357(18) 0.0289(16) 0.034(2) 0.0026(15) 0.0056(15) -0.0005(14)
B3 0.0271(16) 0.0263(16) 0.041(2) 0.0018(15) 0.0084(15) 0.0046(13)
B4 0.020(2) 0.026(2) 0.044(3) 0.000 0.008(2) 0.000
B5 0.0220(14) 0.0228(14) 0.0351(18) -0.0038(13) 0.0103(13) -0.0020(12)
B6 0.0280(16) 0.0212(14) 0.0366(19) -0.0002(14) 0.0097(14) -0.0012(13)
B7 0.025(2) 0.025(2) 0.036(3) 0.000 0.014(2) 0.000
B8 0.019(2) 0.027(2) 0.036(3) 0.000 0.0061(19) 0.000
Br1 0.0447(2) 0.03576(18) 0.0421(2) -0.01227(14) 0.01857(16) -0.00704(14)
Br2 0.0535(2) 0.02800(17) 0.0617(3) -0.00752(15) 0.03158(19) -0.01589(14)
Br3 0.0420(3) 0.0401(3) 0.0522(3) 0.000 0.0295(2) 0.000
Br4 0.0207(2) 0.0581(3) 0.0406(3) 0.000 0.00369(18) 0.000
O1 0.085(3) 0.0276(18) 0.040(2) 0.000 0.016(2) 0.000
C1S 0.052(4) 0.100(5) 0.050(4) 0.000 0.005(3) 0.000
C2S 0.054(3) 0.081(3) 0.081(3) 0.026(3) -0.004(2) -0.011(2)
C3S 0.106(5) 0.070(3) 0.111(5) -0.027(3) 0.029(4) 0.007(3)
C4S 0.154(10) 0.114(7) 0.083(6) 0.000 0.072(6) 0.000
C5S 0.056(5) 0.059(5) 0.228(14) 0.000 -0.026(6) 0.000
C6S 0.090(6) 0.052(4) 0.205(12) 0.000 -0.045(7) 0.000
C7S 0.096(6) 0.063(5) 0.192(11) 0.000 -0.011(7) 0.000

loop_
_atom_type_symbol
_atom_type_description
_atom_type_scat_dispersion_real
_atom_type_scat_dispersion_imag
_atom_type_scat_source
C C 0.0033 0.0016 'International Tables Vol C Tables 4.2.6.8 and 6.1.1.4'
H H 0.0000 0.0000 'International Tables Vol C Tables 4.2.6.8 and 6.1.1.4'
B B 0.0013 0.0007 'International Tables Vol C Tables 4.2.6.8 and 6.1.1.4'
O O 0.0106 0.0060 'International Tables Vol C Tables 4.2.6.8 and 6.1.1.4'
Br Br -0.2901 2.4595 'International Tables Vol C Tables 4.2.6.8 and 6.1.1.4'

loop_
_geom_angle_atom_site_label_1
_geom_angle_atom_site_label_2
_geom_angle_atom_site_label_3
_geom_angle
_geom_angle_site_symmetry_1
_geom_angle_site_symmetry_3
B4 C1 B3 63.8(2) . .
B4 C1 B3 63.8(2) . 6
B3 C1 B3 117.3(4) . 6
B4 C1 B2 117.0(3) . 6
B3 C1 B2 117.0(3) . 6
B3 C1 B2 63.3(2) 6 6
B4 C1 B2 117.0(3) . .
B3 C1 B2 63.3(2) . .
B3 C1 B2 117.0(3) 6 .
B2 C1 B2 63.9(3) 6 .
C2 B2 C1 123.6(3) . .
C2 B2 B6 125.6(3) . .
C1 B2 B6 102.3(3) . .
C2 B2 B7 125.3(3) . .
C1 B2 B7 102.5(2) . .
B6 B2 B7 59.9(2) . .
C2 B2 B3 120.4(3) . .
C1 B2 B3 58.2(2) . .
B6 B2 B3 59.4(2) . .
B7 B2 B3 107.6(3) . .
C2 B2 B2 120.7(2) . 6
C1 B2 B2 58.07(15) . 6
B6 B2 B2 107.19(16) . 6
B7 B2 B2 59.47(14) . 6
B3 B2 B2 107.94(16) . 6
C3 B3 C1 123.3(3) . .
C3 B3 B6 126.1(3) . .
C1 B3 B6 102.6(3) . .
C3 B3 B5 125.1(3) . .
C1 B3 B5 102.5(2) . .
B6 B3 B5 59.85(19) . .
C3 B3 B2 120.9(3) . .
C1 B3 B2 58.5(2) . .
B6 B3 B2 59.6(2) . .
B5 B3 B2 107.6(2) . .
C3 B3 B4 119.8(3) . .
C1 B3 B4 57.9(2) . .
B6 B3 B4 107.3(3) . .
B5 B3 B4 59.5(2) . .
B2 B3 B4 108.1(2) . .
C4 B4 C1 123.5(4) . .
C4 B4 B5 125.3(3) . .
C1 B4 B5 102.7(3) . .
C4 B4 B5 125.3(3) . 6
C1 B4 B5 102.7(3) . 6
B5 B4 B5 59.7(3) . 6
C4 B4 B3 120.6(2) . 6
C1 B4 B3 58.22(18) . 6
B5 B4 B3 107.4(3) . 6
B5 B4 B3 59.59(18) 6 6
C4 B4 B3 120.6(2) . .
C1 B4 B3 58.22(18) . .
B5 B4 B3 59.59(18) . .
B5 B4 B3 107.4(3) 6 .
B3 B4 B3 107.9(3) 6 .
B6 B5 B5 107.88(15) . 6
B6 B5 B4 108.3(3) . .
B5 B5 B4 60.15(13) 6 .
B6 B5 B8 59.9(2) . .
B5 B5 B8 60.17(13) 6 .
B4 B5 B8 108.6(2) . .
B6 B5 B3 59.7(2) . .
B5 B5 B3 108.79(15) 6 .
B4 B5 B3 60.9(2) . .
B8 B5 B3 108.3(3) . .
B6 B5 Br1 122.6(2) . .
B5 B5 Br1 121.21(10) 6 .
B4 B5 Br1 120.6(2) . .
B8 B5 Br1 121.9(2) . .
B3 B5 Br1 121.2(2) . .
B3 B6 B2 61.0(2) . .
B3 B6 B5 60.4(2) . .
B2 B6 B5 109.3(2) . .
B3 B6 B8 109.3(3) . .
B2 B6 B8 109.1(2) . .
B5 B6 B8 60.3(2) . .
B3 B6 B7 109.3(3) . .
B2 B6 B7 60.4(2) . .
B5 B6 B7 108.4(2) . .
B8 B6 B7 60.0(2) . .
B3 B6 Br2 121.5(2) . .
B2 B6 Br2 121.0(2) . .
B5 B6 Br2 121.6(2) . .
B8 B6 Br2 120.6(2) . .
B7 B6 Br2 120.8(2) . .
B8 B7 B6 59.95(19) . .
B8 B7 B6 59.95(19) . 6
B6 B7 B6 107.4(3) . 6
B8 B7 B2 108.4(3) . .
B6 B7 B2 59.68(19) . .
B6 B7 B2 108.3(3) 6 .
B8 B7 B2 108.4(3) . 6
B6 B7 B2 108.3(3) . 6
B6 B7 B2 59.68(19) 6 6
B2 B7 B2 61.1(3) . 6
B8 B7 Br3 122.6(3) . .
B6 B7 Br3 122.43(18) . .
B6 B7 Br3 122.43(18) 6 .
B2 B7 Br3 120.4(3) . .
B2 B7 Br3 120.4(3) 6 .
B6 B8 B6 107.5(3) . 6
B6 B8 B7 60.0(2) . .
B6 B8 B7 60.0(2) 6 .
B6 B8 B5 59.77(18) . .
B6 B8 B5 107.4(3) 6 .
B7 B8 B5 108.0(3) . .
B6 B8 B5 107.4(3) . 6
B6 B8 B5 59.76(18) 6 6
B7 B8 B5 108.0(3) . 6
B5 B8 B5 59.7(3) . 6
B6 B8 Br4 121.41(18) . .
B6 B8 Br4 121.41(18) 6 .
B7 B8 Br4 119.4(3) . .
B5 B8 Br4 123.7(3) . .
B5 B8 Br4 123.7(3) 6 .
C2S C1S C2S 121.3(7) . 6_575
C1S C2S C3S 120.1(6) . .
C4S C3S C2S 119.1(6) . .
C3S C4S C3S 120.1(8) . 6_575
C6S C5S C7S 119.8(12) . 5_565
C5S C6S C7S 123.0(13) . .
C6S C7S C5S 117.1(13) . 5_565

loop_
_geom_bond_atom_site_label_1
_geom_bond_atom_site_label_2
_geom_bond_distance
_geom_bond_site_symmetry_2
C1 B4 1.705(7) .
C1 B3 1.710(4) .
C1 B3 1.710(4) 6
C1 B2 1.714(5) 6
C1 B2 1.714(5) .
C2 B2 1.576(5) .
C3 B3 1.587(5) .
C4 B4 1.567(7) .
B2 B6 1.771(5) .
B2 B7 1.784(6) .
B2 B3 1.796(5) .
B2 B2 1.813(7) 6
B3 B6 1.769(5) .
B3 B5 1.782(5) .
B3 B4 1.805(5) .
B4 B5 1.780(5) .
B4 B5 1.780(5) 6
B4 B3 1.805(5) 6
B5 B6 1.771(5) .
B5 B5 1.772(6) 6
B5 B8 1.781(5) .
B5 Br1 1.955(3) .
B6 B8 1.773(4) .
B6 B7 1.775(4) .
B6 Br2 1.962(3) .
B7 B8 1.775(7) .
B7 B6 1.775(4) 6
B7 B2 1.784(6) 6
B7 Br3 1.954(5) .
B8 B6 1.773(5) 6
B8 B5 1.781(5) 6
B8 Br4 1.962(5) .
C1S C2S 1.332(7) .
C1S C2S 1.332(7) 6_575
C2S C3S 1.369(8) .
C3S C4S 1.361(8) .
C4S C3S 1.361(8) 6_575
C5S C6S 1.339(17) .
C5S C7S 1.399(15) 5_565
C6S C7S 1.384(16) .
C7S C5S 1.399(15) 5_565

loop_
_geom_hbond_atom_site_label_D
_geom_hbond_atom_site_label_H
_geom_hbond_atom_site_label_A
_geom_hbond_distance_DH
_geom_hbond_distance_HA
_geom_hbond_distance_DA
_geom_hbond_angle_DHA
_geom_hbond_site_symmetry_A
O1 H2W Br2 0.96(4) 2.29(4) 3.196(3) 156(4) 7_556
O1 H3W Br4 0.99(7) 2.15(7) 3.121(4) 166(5) .

loop_
_geom_torsion_atom_site_label_1
_geom_torsion_atom_site_label_2
_geom_torsion_atom_site_label_3
_geom_torsion_atom_site_label_4
_geom_torsion
_geom_torsion_site_symmetry_1
_geom_torsion_site_symmetry_4
B4 C1 B2 C2 -143.5(3) . .
B3 C1 B2 C2 -107.7(4) . .
B3 C1 B2 C2 143.7(4) 6 .
B2 C1 B2 C2 107.9(3) 6 .
B4 C1 B2 B6 5.8(3) . .
B3 C1 B2 B6 41.6(2) . .
B3 C1 B2 B6 -67.0(3) 6 .
B2 C1 B2 B6 -102.7(2) 6 .
B4 C1 B2 B7 67.3(3) . .
B3 C1 B2 B7 103.1(3) . .
B3 C1 B2 B7 -5.5(4) 6 .
B2 C1 B2 B7 -41.2(3) 6 .
B4 C1 B2 B3 -35.8(2) . .
B3 C1 B2 B3 -108.6(4) 6 .
B2 C1 B2 B3 -144.4(2) 6 .
B4 C1 B2 B2 108.5(3) . 6
B3 C1 B2 B2 144.4(2) . 6
B3 C1 B2 B2 35.7(2) 6 6
B4 C1 B3 C3 -106.9(4) . .
B3 C1 B3 C3 -143.2(3) 6 .
B2 C1 B3 C3 144.5(3) 6 .
B2 C1 B3 C3 108.6(4) . .
B4 C1 B3 B6 102.7(3) . .
B3 C1 B3 B6 66.4(4) 6 .
B2 C1 B3 B6 -5.8(4) 6 .
B2 C1 B3 B6 -41.8(2) . .
B4 C1 B3 B5 41.3(3) . .
B3 C1 B3 B5 5.0(5) 6 .
B2 C1 B3 B5 -67.3(4) 6 .
B2 C1 B3 B5 -103.2(3) . .
B4 C1 B3 B2 144.5(3) . .
B3 C1 B3 B2 108.2(4) 6 .
B2 C1 B3 B2 35.9(3) 6 .
B3 C1 B3 B4 -36.3(3) 6 .
B2 C1 B3 B4 -108.5(3) 6 .
B2 C1 B3 B4 -144.5(3) . .
C2 B2 B3 C3 0.5(5) . .
C1 B2 B3 C3 -112.5(3) . .
B6 B2 B3 C3 116.4(3) . .
B7 B2 B3 C3 153.4(3) . .
B2 B2 B3 C3 -143.8(3) 6 .
C2 B2 B3 C1 113.0(4) . .
B6 B2 B3 C1 -131.1(3) . .
B7 B2 B3 C1 -94.1(3) . .
B2 B2 B3 C1 -31.31(19) 6 .
C2 B2 B3 B6 -115.9(4) . .
C1 B2 B3 B6 131.1(3) . .
B7 B2 B3 B6 37.0(2) . .
B2 B2 B3 B6 99.76(17) 6 .
C2 B2 B3 B5 -152.9(3) . .
C1 B2 B3 B5 94.0(3) . .
B6 B2 B3 B5 -37.0(2) . .
B7 B2 B3 B5 -0.1(3) . .
B2 B2 B3 B5 62.7(2) 6 .
C2 B2 B3 B4 144.2(3) . .
C1 B2 B3 B4 31.2(3) . .
B6 B2 B3 B4 -99.9(3) . .
B7 B2 B3 B4 -62.9(3) . .
B2 B2 B3 B4 -0.1(2) 6 .
B3 C1 B4 C4 107.94(17) . .
B3 C1 B4 C4 -107.94(17) 6 .
B2 C1 B4 C4 -143.6(2) 6 .
B2 C1 B4 C4 143.6(2) . .
B3 C1 B4 B5 -41.4(2) . .
B3 C1 B4 B5 102.7(2) 6 .
B2 C1 B4 B5 67.1(2) 6 .
B2 C1 B4 B5 -5.7(3) . .
B3 C1 B4 B5 -102.7(2) . 6
B3 C1 B4 B5 41.4(2) 6 6
B2 C1 B4 B5 5.7(3) 6 6
B2 C1 B4 B5 -67.1(2) . 6
B3 C1 B4 B3 -144.1(3) . 6
B2 C1 B4 B3 -35.6(2) 6 6
B2 C1 B4 B3 -108.5(3) . 6
B3 C1 B4 B3 144.1(3) 6 .
B2 C1 B4 B3 108.5(3) 6 .
B2 C1 B4 B3 35.6(2) . .
C3 B3 B4 C4 -0.1(5) . .
C1 B3 B4 C4 -112.9(4) . .
B6 B3 B4 C4 152.9(4) . .
B5 B3 B4 C4 115.5(4) . .
B2 B3 B4 C4 -144.3(4) . .
C3 B3 B4 C1 112.8(3) . .
B6 B3 B4 C1 -94.2(3) . .
B5 B3 B4 C1 -131.6(3) . .
B2 B3 B4 C1 -31.4(3) . .
C3 B3 B4 B5 -115.6(3) . .
C1 B3 B4 B5 131.6(3) . .
B6 B3 B4 B5 37.4(2) . .
B2 B3 B4 B5 100.2(3) . .
C3 B3 B4 B5 -152.8(3) . 6
C1 B3 B4 B5 94.4(3) . 6
B6 B3 B4 B5 0.2(3) . 6
B5 B3 B4 B5 -37.2(2) . 6
B2 B3 B4 B5 63.1(3) . 6
C3 B3 B4 B3 144.4(3) . 6
C1 B3 B4 B3 31.6(3) . 6
B6 B3 B4 B3 -62.7(4) . 6
B5 B3 B4 B3 -100.0(3) . 6
B2 B3 B4 B3 0.2(4) . 6
C4 B4 B5 B6 -145.5(3) . .
C1 B4 B5 B6 3.1(3) . .
B5 B4 B5 B6 100.5(2) 6 .
B3 B4 B5 B6 63.4(3) 6 .
B3 B4 B5 B6 -37.6(2) . .
C4 B4 B5 B5 113.9(4) . 6
C1 B4 B5 B5 -97.45(19) . 6
B3 B4 B5 B5 -37.12(16) 6 6
B3 B4 B5 B5 -138.1(2) . 6
C4 B4 B5 B8 151.0(3) . .
C1 B4 B5 B8 -60.4(3) . .
B5 B4 B5 B8 37.0(3) 6 .
B3 B4 B5 B8 -0.1(4) 6 .
B3 B4 B5 B8 -101.1(3) . .
C4 B4 B5 B3 -107.9(3) . .
C1 B4 B5 B3 40.66(19) . .
B5 B4 B5 B3 138.1(2) 6 .
B3 B4 B5 B3 101.0(3) 6 .
C4 B4 B5 Br1 3.2(4) . .
C1 B4 B5 Br1 151.8(2) . .
B5 B4 B5 Br1 -110.78(18) 6 .
B3 B4 B5 Br1 -147.9(2) 6 .
B3 B4 B5 Br1 111.1(3) . .
C3 B3 B5 B6 -115.1(3) . .
C1 B3 B5 B6 97.4(3) . .
B2 B3 B5 B6 36.9(2) . .
B4 B3 B5 B6 137.9(3) . .
C3 B3 B5 B5 144.7(3) . 6
C1 B3 B5 B5 -2.7(3) . 6
B6 B3 B5 B5 -100.19(16) . 6
B2 B3 B5 B5 -63.3(2) . 6
B4 B3 B5 B5 37.72(18) . 6
C3 B3 B5 B4 107.0(4) . .
C1 B3 B5 B4 -40.5(3) . .
B6 B3 B5 B4 -137.9(3) . .
B2 B3 B5 B4 -101.0(3) . .
C3 B3 B5 B8 -151.5(3) . .
C1 B3 B5 B8 61.1(3) . .
B6 B3 B5 B8 -36.3(2) . .
B2 B3 B5 B8 0.6(3) . .
B4 B3 B5 B8 101.6(2) . .
C3 B3 B5 Br1 -3.1(4) . .
C1 B3 B5 Br1 -150.6(2) . .
B6 B3 B5 Br1 112.0(2) . .
B2 B3 B5 Br1 148.9(2) . .
B4 B3 B5 Br1 -110.1(3) . .
C3 B3 B6 B2 -108.0(4) . .
C1 B3 B6 B2 41.2(2) . .
B5 B3 B6 B2 138.4(2) . .
B4 B3 B6 B2 101.2(3) . .
C3 B3 B6 B5 113.6(4) . .
C1 B3 B6 B5 -97.2(3) . .
B2 B3 B6 B5 -138.4(2) . .
B4 B3 B6 B5 -37.2(2) . .
C3 B3 B6 B8 150.3(3) . .
C1 B3 B6 B8 -60.5(3) . .
B5 B3 B6 B8 36.8(2) . .
B2 B3 B6 B8 -101.6(3) . .
B4 B3 B6 B8 -0.5(3) . .
C3 B3 B6 B7 -145.7(3) . .
C1 B3 B6 B7 3.5(3) . .
B5 B3 B6 B7 100.8(3) . .
B2 B3 B6 B7 -37.6(3) . .
B4 B3 B6 B7 63.5(3) . .
C3 B3 B6 Br2 2.6(5) . .
C1 B3 B6 Br2 151.8(2) . .
B5 B3 B6 Br2 -111.0(3) . .
B2 B3 B6 Br2 110.6(3) . .
B4 B3 B6 Br2 -148.2(2) . .
C2 B2 B6 B3 107.5(4) . .
C1 B2 B6 B3 -41.0(2) . .
B7 B2 B6 B3 -138.5(3) . .
B2 B2 B6 B3 -101.05(17) 6 .
C2 B2 B6 B5 145.2(3) . .
C1 B2 B6 B5 -3.3(3) . .
B7 B2 B6 B5 -100.8(3) . .
B3 B2 B6 B5 37.7(2) . .
B2 B2 B6 B5 -63.3(2) 6 .
C2 B2 B6 B8 -150.5(4) . .
C1 B2 B6 B8 61.0(3) . .
B7 B2 B6 B8 -36.5(3) . .
B3 B2 B6 B8 102.0(3) . .
B2 B2 B6 B8 0.9(3) 6 .
C2 B2 B6 B7 -114.0(4) . .
C1 B2 B6 B7 97.5(2) . .
B3 B2 B6 B7 138.5(3) . .
B2 B2 B6 B7 37.43(18) 6 .
C2 B2 B6 Br2 -3.8(5) . .
C1 B2 B6 Br2 -152.3(2) . .
B7 B2 B6 Br2 110.2(3) . .
B3 B2 B6 Br2 -111.3(3) . .
B2 B2 B6 Br2 147.64(16) 6 .
B5 B5 B6 B3 101.74(16) 6 .
B4 B5 B6 B3 38.1(2) . .
B8 B5 B6 B3 139.4(3) . .
Br1 B5 B6 B3 -109.8(3) . .
B5 B5 B6 B2 63.8(2) 6 .
B4 B5 B6 B2 0.1(3) . .
B8 B5 B6 B2 101.5(3) . .
B3 B5 B6 B2 -38.0(2) . .
Br1 B5 B6 B2 -147.8(2) . .
B5 B5 B6 B8 -37.70(18) 6 .
B4 B5 B6 B8 -101.3(2) . .
B3 B5 B6 B8 -139.4(3) . .
Br1 B5 B6 B8 110.7(3) . .
B5 B5 B6 B7 -0.5(3) 6 .
B4 B5 B6 B7 -64.1(3) . .
B8 B5 B6 B7 37.2(3) . .
B3 B5 B6 B7 -102.2(3) . .
Br1 B5 B6 B7 148.0(3) . .
B5 B5 B6 Br2 -147.39(16) 6 .
B4 B5 B6 Br2 149.0(2) . .
B8 B5 B6 Br2 -109.7(3) . .
B3 B5 B6 Br2 110.9(3) . .
Br1 B5 B6 Br2 1.0(4) . .
B3 B6 B7 B8 -101.6(3) . .
B2 B6 B7 B8 -139.5(3) . .
B5 B6 B7 B8 -37.4(3) . .
Br2 B6 B7 B8 109.9(3) . .
B3 B6 B7 B6 -63.5(4) . 6
B2 B6 B7 B6 -101.4(3) . 6
B5 B6 B7 B6 0.7(4) . 6
B8 B6 B7 B6 38.1(3) . 6
Br2 B6 B7 B6 147.98(17) . 6
B3 B6 B7 B2 37.9(2) . .
B5 B6 B7 B2 102.2(3) . .
B8 B6 B7 B2 139.5(3) . .
Br2 B6 B7 B2 -110.6(3) . .
B3 B6 B7 B2 -0.5(4) . 6
B2 B6 B7 B2 -38.4(2) . 6
B5 B6 B7 B2 63.7(3) . 6
B8 B6 B7 B2 101.1(3) . 6
Br2 B6 B7 B2 -149.0(2) . 6
B3 B6 B7 Br3 146.7(3) . .
B2 B6 B7 Br3 108.8(3) . .
B5 B6 B7 Br3 -149.1(3) . .
B8 B6 B7 Br3 -111.7(4) . .
Br2 B6 B7 Br3 -1.8(5) . .
C2 B2 B7 B8 150.7(3) . .
C1 B2 B7 B8 -60.8(3) . .
B6 B2 B7 B8 36.3(2) . .
B3 B2 B7 B8 -0.5(3) . .
B2 B2 B7 B8 -101.3(2) 6 .
C2 B2 B7 B6 114.4(4) . .
C1 B2 B7 B6 -97.1(3) . .
B3 B2 B7 B6 -36.8(2) . .
B2 B2 B7 B6 -137.6(2) 6 .
C2 B2 B7 B6 -145.8(4) . 6
C1 B2 B7 B6 2.7(4) . 6
B6 B2 B7 B6 99.8(4) . 6
B3 B2 B7 B6 63.0(3) . 6
B2 B2 B7 B6 -37.79(17) 6 6
C2 B2 B7 B2 -108.0(3) . 6
C1 B2 B7 B2 40.5(3) . 6
B6 B2 B7 B2 137.6(2) . 6
B3 B2 B7 B2 100.8(2) . 6
C2 B2 B7 Br3 2.2(4) . .
C1 B2 B7 Br3 150.7(2) . .
B6 B2 B7 Br3 -112.2(2) . .
B3 B2 B7 Br3 -149.0(2) . .
B2 B2 B7 Br3 110.2(3) 6 .
B3 B6 B8 B6 63.5(4) . 6
B2 B6 B8 B6 -1.5(4) . 6
B5 B6 B8 B6 100.3(3) . 6
B7 B6 B8 B6 -38.2(3) . 6
Br2 B6 B8 B6 -148.39(16) . 6
B3 B6 B8 B7 101.7(3) . .
B2 B6 B8 B7 36.7(3) . .
B5 B6 B8 B7 138.5(3) . .
Br2 B6 B8 B7 -110.2(3) . .
B3 B6 B8 B5 -36.8(2) . .
B2 B6 B8 B5 -101.8(3) . .
B7 B6 B8 B5 -138.5(3) . .
Br2 B6 B8 B5 111.3(3) . .
B3 B6 B8 B5 0.5(4) . 6
B2 B6 B8 B5 -64.5(3) . 6
B5 B6 B8 B5 37.4(2) . 6
B7 B6 B8 B5 -101.1(3) . 6
Br2 B6 B8 B5 148.7(2) . 6
B3 B6 B8 Br4 -150.2(3) . .
B2 B6 B8 Br4 144.8(3) . .
B5 B6 B8 Br4 -113.3(3) . .
B7 B6 B8 Br4 108.2(4) . .
Br2 B6 B8 Br4 -2.0(4) . .
B6 B7 B8 B6 -137.1(3) 6 .
B2 B7 B8 B6 -36.2(2) . .
B2 B7 B8 B6 -100.9(3) 6 .
Br3 B7 B8 B6 111.45(17) . .
B6 B7 B8 B6 137.1(3) . 6
B2 B7 B8 B6 100.9(3) . 6
B2 B7 B8 B6 36.2(2) 6 6
Br3 B7 B8 B6 -111.45(17) . 6
B6 B7 B8 B5 37.0(2) . .
B6 B7 B8 B5 -100.1(2) 6 .
B2 B7 B8 B5 0.8(2) . .
B2 B7 B8 B5 -63.9(2) 6 .
Br3 B7 B8 B5 148.47(15) . .
B6 B7 B8 B5 100.1(2) . 6
B6 B7 B8 B5 -37.0(2) 6 6
B2 B7 B8 B5 63.9(2) . 6
B2 B7 B8 B5 -0.8(2) 6 6
Br3 B7 B8 B5 -148.47(15) . 6
B6 B7 B8 Br4 -111.45(17) . .
B6 B7 B8 Br4 111.45(17) 6 .
B2 B7 B8 Br4 -147.63(17) . .
B2 B7 B8 Br4 147.63(17) 6 .
Br3 B7 B8 Br4 0.0 . .
B5 B5 B8 B6 137.9(2) 6 .
B4 B5 B8 B6 100.9(3) . .
B3 B5 B8 B6 36.3(2) . .
Br1 B5 B8 B6 -111.8(3) . .
B6 B5 B8 B6 -100.5(4) . 6
B5 B5 B8 B6 37.40(17) 6 6
B4 B5 B8 B6 0.4(4) . 6
B3 B5 B8 B6 -64.2(3) . 6
Br1 B5 B8 B6 147.7(2) . 6
B6 B5 B8 B7 -37.13(19) . .
B5 B5 B8 B7 100.73(19) 6 .
B4 B5 B8 B7 63.7(3) . .
B3 B5 B8 B7 -0.9(3) . .
Br1 B5 B8 B7 -149.0(2) . .
B6 B5 B8 B5 -137.9(2) . 6
B4 B5 B8 B5 -37.0(3) . 6
B3 B5 B8 B5 -101.6(2) . 6
Br1 B5 B8 B5 110.30(18) . 6
B6 B5 B8 Br4 109.7(2) . .
B5 B5 B8 Br4 -112.5(3) 6 .
B4 B5 B8 Br4 -149.5(2) . .
B3 B5 B8 Br4 145.9(2) . .
Br1 B5 B8 Br4 -2.2(3) . .
C2S C1S C2S C3S 1.8(11) 6_575 .
C1S C2S C3S C4S -1.0(11) . .
C2S C3S C4S C3S 0.2(16) . 6_575
C7S C5S C6S C7S 0.0 5_565 .
C5S C6S C7S C5S 0.0 . 5_565
